data_2201667
loop_
_publ_author_name
'H\"okelek, Tuncer'
'Pat\?ir, S\"uleyman'
'Erg\"un, Yavuz'
'Okay, G\"urol'

_publ_section_title
;
 Ethyl 9<i>H</i>-1,2,3,4-tetrahydrocarbazole-3-carboxylate
;
_journal_issue 11
_journal_name_full 'Acta Crystallographica Section E'
_journal_page_first o1255
_journal_page_last o1257
_journal_paper_doi 10.1107/S1600536802018871
_journal_volume 58
_journal_year 2002
_chemical_formula_moiety 'C15 H17 N1 O2'
_chemical_formula_structural 'C15 H17 N1 O2'
_chemical_formula_sum 'C15 H17 N O2'
_chemical_formula_weight 243.30
_chemical_name_systematic
;
 ?
;
_space_group_IT_number 14
_symmetry_cell_setting monoclinic
_symmetry_space_group_name_Hall '-P 2ybc'
_symmetry_space_group_name_H-M 'P 1 21/c 1'
_atom_sites_solution_hydrogens geom
_atom_sites_solution_primary direct
_atom_sites_solution_secondary difmap
_audit_creation_method SHELXL-97
_cell_angle_alpha 90.00
_cell_angle_beta 101.603(9)
_cell_angle_gamma 90.00
_cell_formula_units_Z 4
_cell_length_a 10.2221(10)
_cell_length_b 7.5133(10)
_cell_length_c 17.539(2)
_cell_measurement_reflns_used 25
_cell_measurement_temperature 293(2)
_cell_measurement_theta_max 18
_cell_measurement_theta_min 10
_cell_volume 1319.5(3)
_computing_cell_refinement 'CAD-4 Express'
_computing_data_collection 'CAD-4 Express (Enraf Nonius, 1994)'
_computing_data_reduction 'XCAD4 (Harms & Wocadlo, 1995)'
_computing_molecular_graphics 'Ortep-3 for Windows (Farrugia, 1997)'
_computing_publication_material 'WinGX publication routines (Farrugia, 1999)'
_computing_structure_refinement 'SHELXL97 (Sheldrick, 1997)'
_computing_structure_solution 'SHELXS97 (Sheldrick, 1997)'
_diffrn_ambient_temperature 293(2)
_diffrn_measured_fraction_theta_full 1.000
_diffrn_measured_fraction_theta_max 1.000
_diffrn_measurement_device '\k-geometry diffractometer'
_diffrn_measurement_device_type 'Enraf Nonius CAD-4'
_diffrn_measurement_method 'non-profiled \w scans'
_diffrn_radiation_monochromator graphite
_diffrn_radiation_source 'fine-focus sealed tube'
_diffrn_radiation_type MoK\a
_diffrn_radiation_wavelength 0.71073
_diffrn_reflns_av_R_equivalents 0.0241
_diffrn_reflns_av_sigmaI/netI 0.0962
_diffrn_reflns_limit_h_max 0
_diffrn_reflns_limit_h_min -12
_diffrn_reflns_limit_k_max 9
_diffrn_reflns_limit_k_min 0
_diffrn_reflns_limit_l_max 21
_diffrn_reflns_limit_l_min -18
_diffrn_reflns_number 2686
_diffrn_reflns_theta_full 26.34
_diffrn_reflns_theta_max 26.34
_diffrn_reflns_theta_min 2.37
_diffrn_standards_decay_% 1
_diffrn_standards_interval_time 120
_diffrn_standards_number 3
_exptl_absorpt_coefficient_mu 0.081
_exptl_absorpt_correction_T_max 0.9879
_exptl_absorpt_correction_T_min 0.9761
_exptl_absorpt_correction_type psi-scan
_exptl_absorpt_process_details '(North et al., 1968)'
_exptl_crystal_colour colourless
_exptl_crystal_density_diffrn 1.225
_exptl_crystal_density_method 'not measured'
_exptl_crystal_description rod
_exptl_crystal_F_000 520
_exptl_crystal_size_max 0.30
_exptl_crystal_size_mid 0.15
_exptl_crystal_size_min 0.15
_refine_diff_density_max 0.113
_refine_diff_density_min -0.153
_refine_ls_extinction_method none
_refine_ls_goodness_of_fit_ref 0.918
_refine_ls_hydrogen_treatment mixed
_refine_ls_matrix_type full
_refine_ls_number_parameters 167
_refine_ls_number_reflns 1583
_refine_ls_number_restraints 0
_refine_ls_restrained_S_all 0.918
_refine_ls_R_factor_all 0.1736
_refine_ls_R_factor_gt 0.0425
_refine_ls_shift/su_max 0.000
_refine_ls_shift/su_mean 0.000
_refine_ls_structure_factor_coef Fsqd
_refine_ls_weighting_details 'calc w = 1/[\s^2^(Fo^2^)+(0.0459P)^2^] where P = (Fo^2^+2Fc^2^)/3'
_refine_ls_weighting_scheme calc
_refine_ls_wR_factor_gt 0.0834
_refine_ls_wR_factor_ref 0.1151
_reflns_number_gt 653
_reflns_number_total 2686
_reflns_threshold_expression I>2\s(I)
_cod_data_source_file wn6121.cif
_cod_data_source_block I
_cod_original_sg_symbol_H-M 'P 21/c'
_cod_original_formula_sum 'C15 H17 N1 O2'
_cod_database_code 2201667
_cod_database_fobs_code 2201667

loop_
_symmetry_equiv_pos_as_xyz
'x, y, z'
'-x, y+1/2, -z+1/2'
'-x, -y, -z'
'x, -y-1/2, z-1/2'

loop_
_atom_site_label
_atom_site_fract_x
_atom_site_fract_y
_atom_site_fract_z
_atom_site_U_iso_or_equiv
_atom_site_adp_type
_atom_site_calc_flag
_atom_site_refinement_flags
_atom_site_occupancy
_atom_site_disorder_assembly
_atom_site_disorder_group
_atom_site_type_symbol
O1 0.0775(3) 0.6499(3) 0.17629(14) 0.1011(11) Uani d . 1 . . O
O2 0.2895(4) 0.6089(3) 0.23494(18) 0.0929(11) Uani d . 1 . . O
N9 -0.0190(4) 0.7672(4) 0.5127(2) 0.0670(11) Uani d . 1 . . N
C1 0.1837(4) 0.7710(4) 0.44976(19) 0.0691(12) Uani d . 1 . . C
C2 0.2005(4) 0.7823(4) 0.36529(18) 0.0754(12) Uani d . 1 . . C
C3 0.1295(4) 0.6329(4) 0.31537(19) 0.0705(13) Uani d . 1 . . C
C4 -0.0198(4) 0.6330(5) 0.3125(2) 0.0777(14) Uani d . 1 . . C
C4A -0.0497(4) 0.6740(4) 0.3896(2) 0.0624(13) Uani d . 1 . . C
C5 -0.3015(5) 0.6110(5) 0.3785(3) 0.0861(15) Uani d . 1 . . C
C5A -0.1733(4) 0.6632(4) 0.4144(2) 0.0642(12) Uani d . 1 . . C
C6 -0.4034(5) 0.6221(6) 0.4186(3) 0.1003(18) Uani d . 1 . . C
C7 -0.3807(5) 0.6852(5) 0.4953(4) 0.1016(16) Uani d . 1 . . C
C8 -0.2541(6) 0.7371(5) 0.5327(2) 0.0830(14) Uani d . 1 . . C
C8A -0.1523(5) 0.7238(4) 0.4918(3) 0.0674(13) Uani d . 1 . . C
C9A 0.0416(4) 0.7363(4) 0.4505(2) 0.0572(12) Uani d . 1 . . C
C10 0.1605(5) 0.6309(5) 0.2352(2) 0.0744(15) Uani d . 1 . . C
C11 0.3266(5) 0.6034(5) 0.1596(2) 0.0920(16) Uani d . 1 . . C
C12 0.4729(4) 0.5831(6) 0.1724(3) 0.1178(19) Uani d . 1 . . C
H1A 0.2387 0.6758 0.4764 0.083 Uiso calc R 1 . . H
H1B 0.2115 0.8818 0.4765 0.083 Uiso calc R 1 . . H
H2A 0.1658 0.8955 0.3435 0.091 Uiso calc R 1 . . H
H2B 0.2949 0.7782 0.3641 0.091 Uiso calc R 1 . . H
H3 0.1642 0.5212 0.3405 0.085 Uiso calc R 1 . . H
H4A -0.0621 0.7209 0.2750 0.093 Uiso calc R 1 . . H
H4B -0.0563 0.5173 0.2954 0.093 Uiso calc R 1 . . H
H5 -0.3179 0.5688 0.3276 0.103 Uiso calc R 1 . . H
H6 -0.4890 0.5871 0.3945 0.120 Uiso calc R 1 . . H
H7 -0.4514 0.6922 0.5213 0.122 Uiso calc R 1 . . H
H8 -0.2382 0.7794 0.5836 0.100 Uiso calc R 1 . . H
H9 0.014(4) 0.805(4) 0.5572(19) 0.097(16) Uiso d . 1 . . H
H11A 0.2993 0.7123 0.1311 0.110 Uiso calc R 1 . . H
H11B 0.2830 0.5040 0.1294 0.110 Uiso calc R 1 . . H
H12A 0.5000 0.5791 0.1231 0.177 Uiso calc R 1 . . H
H12B 0.4989 0.4747 0.2003 0.177 Uiso calc R 1 . . H
H12C 0.5151 0.6822 0.2021 0.177 Uiso calc R 1 . . H

loop_
_atom_site_aniso_label
_atom_site_aniso_U_11
_atom_site_aniso_U_22
_atom_site_aniso_U_33
_atom_site_aniso_U_12
_atom_site_aniso_U_13
_atom_site_aniso_U_23
O1 0.126(3) 0.122(2) 0.0495(15) 0.0113(18) 0.0042(19) 0.0045(14)
O2 0.104(3) 0.115(2) 0.060(2) -0.0009(18) 0.017(3) -0.0015(15)
N9 0.088(3) 0.065(2) 0.047(2) -0.001(2) 0.009(3) -0.0025(17)
C1 0.090(3) 0.061(2) 0.052(2) -0.004(2) 0.005(3) -0.0016(17)
C2 0.088(3) 0.080(3) 0.057(2) -0.014(2) 0.009(2) -0.0052(19)
C3 0.098(3) 0.066(2) 0.043(2) -0.004(2) 0.006(3) -0.0032(18)
C4 0.090(4) 0.075(2) 0.061(3) -0.011(2) 0.000(3) -0.0052(19)
C4A 0.084(3) 0.053(2) 0.044(2) -0.005(2) -0.001(3) -0.0011(17)
C5 0.087(3) 0.076(3) 0.091(3) -0.007(3) 0.008(4) 0.007(2)
C5A 0.073(3) 0.051(2) 0.064(3) -0.006(2) 0.003(3) 0.0044(19)
C6 0.092(4) 0.084(3) 0.119(5) -0.001(3) 0.008(4) 0.007(3)
C7 0.091(4) 0.073(3) 0.147(5) 0.009(3) 0.039(4) 0.015(3)
C8 0.104(4) 0.058(2) 0.092(3) 0.007(3) 0.030(4) 0.003(2)
C8A 0.084(4) 0.046(2) 0.071(3) 0.009(2) 0.012(3) 0.005(2)
C9A 0.075(3) 0.052(2) 0.045(2) 0.002(2) 0.013(3) 0.0039(18)
C10 0.108(4) 0.068(2) 0.046(3) -0.005(3) 0.013(4) -0.001(2)
C11 0.132(5) 0.095(3) 0.054(3) -0.007(3) 0.030(4) -0.009(2)
C12 0.112(4) 0.160(4) 0.090(3) -0.001(3) 0.039(4) -0.007(3)

loop_
_atom_type_symbol
_atom_type_description
_atom_type_scat_dispersion_real
_atom_type_scat_dispersion_imag
_atom_type_scat_source
C C 0.033 0.0016 'International Tables Vol C Tables 4.2.6.8 and 6.1.1.4'
H H 0.0000 0.0000 'International Tables Vol C Tables 4.2.6.8 and 6.1.1.4'
N N 0.0061 0.0033 'International Tables Vol C Tables 4.2.6.8 and 6.1.1.4'
O O 0.0106 0.0060 'International Tables Vol C Tables 4.2.6.8 and 6.1.1.4'

loop_
_geom_angle_atom_site_label_1
_geom_angle_atom_site_label_2
_geom_angle_atom_site_label_3
_geom_angle
_geom_angle_publ_flag
C4A C9A N9 109.6(4) ?
C4A C9A C1 125.3(4) yes
N9 C9A C1 125.1(4) yes
C10 O2 C11 116.7(4) ?
C8A N9 C9A 109.2(4) ?
C8A N9 H9 122(3) ?
C9A N9 H9 129(3) ?
O1 C10 O2 122.6(5) ?
O1 C10 C3 123.7(5) ?
O2 C10 C3 113.6(4) ?
C9A C1 C2 108.7(3) yes
C9A C1 H1A 109.9 ?
C2 C1 H1A 109.9 ?
C9A C1 H1B 109.9 ?
C2 C1 H1B 109.9 ?
H1A C1 H1B 108.3 ?
C10 C3 C4 111.7(4) ?
C10 C3 C2 112.4(3) ?
C4 C3 C2 112.4(3) yes
C10 C3 H3 106.6 ?
C4 C3 H3 106.6 ?
C2 C3 H3 106.6 ?
N9 C8A C8 130.8(4) yes
N9 C8A C5A 106.5(4) ?
C8 C8A C5A 122.7(4) yes
C9A C4A C5A 107.0(4) yes
C9A C4A C4 123.9(5) yes
C5A C4A C4 129.1(4) yes
C4A C4 C3 111.2(4) yes
C4A C4 H4A 109.4 ?
C3 C4 H4A 109.4 ?
C4A C4 H4B 109.4 ?
C3 C4 H4B 109.4 ?
H4A C4 H4B 108.0 ?
C3 C2 C1 112.6(3) yes
C3 C2 H2A 109.1 ?
C1 C2 H2A 109.1 ?
C3 C2 H2B 109.1 ?
C1 C2 H2B 109.1 ?
H2A C2 H2B 107.8 ?
C5 C5A C8A 118.4(5) yes
C5 C5A C4A 133.8(4) yes
C8A C5A C4A 107.8(4) yes
C6 C5 C5A 119.6(4) ?
C6 C5 H5 120.2 ?
C5A C5 H5 120.2 ?
O2 C11 C12 107.9(4) ?
O2 C11 H11A 110.1 ?
C12 C11 H11A 110.1 ?
O2 C11 H11B 110.1 ?
C12 C11 H11B 110.1 ?
H11A C11 H11B 108.4 ?
C8 C7 C6 120.6(5) ?
C8 C7 H7 119.7 ?
C6 C7 H7 119.7 ?
C5 C6 C7 121.1(5) ?
C5 C6 H6 119.4 ?
C7 C6 H6 119.4 ?
C8A C8 C7 117.6(4) ?
C8A C8 H8 121.2 ?
C7 C8 H8 121.2 ?
C11 C12 H12A 109.5 ?
C11 C12 H12B 109.5 ?
H12A C12 H12B 109.5 ?
C11 C12 H12C 109.5 ?
H12A C12 H12C 109.5 ?
H12B C12 H12C 109.5 ?

loop_
_geom_bond_atom_site_label_1
_geom_bond_atom_site_label_2
_geom_bond_site_symmetry_2
_geom_bond_distance
_geom_bond_publ_flag
C9A C4A . 1.352(4) yes
C9A N9 . 1.378(4) yes
C9A C1 . 1.478(4) yes
O2 C10 . 1.329(4) yes
O2 C11 . 1.448(4) yes
N9 C8A . 1.377(5) yes
N9 H9 . 0.84(3) ?
C10 O1 . 1.206(4) yes
C10 C3 . 1.503(5) yes
C1 C2 . 1.528(4) yes
C1 H1A . 0.9700 ?
C1 H1B . 0.9700 ?
C3 C4 . 1.516(5) yes
C3 C2 . 1.516(4) yes
C3 H3 . 0.9800 ?
C8A C8 . 1.381(5) yes
C8A C5A . 1.407(5) yes
C4A C5A . 1.419(5) yes
C4A C4 . 1.477(4) yes
C4 H4A . 0.9700 ?
C4 H4B . 0.9700 ?
C2 H2A . 0.9700 ?
C2 H2B . 0.9700 ?
C5A C5 . 1.391(5) yes
C5 C6 . 1.372(5) yes
C5 H5 . 0.9300 ?
C11 C12 . 1.475(5) yes
C11 H11A . 0.9700 ?
C11 H11B . 0.9700 ?
C7 C8 . 1.384(5) yes
C7 C6 . 1.400(5) yes
C7 H7 . 0.9300 ?
C6 H6 . 0.9300 ?
C8 H8 . 0.9300 ?
C12 H12A . 0.9600 ?
C12 H12B . 0.9600 ?
C12 H12C . 0.9600 ?

loop_
_geom_torsion_atom_site_label_1
_geom_torsion_atom_site_label_2
_geom_torsion_atom_site_label_3
_geom_torsion_atom_site_label_4
_geom_torsion
_geom_torsion_publ_flag
C4A C9A N9 C8A 0.2(3) ?
C1 C9A N9 C8A 178.5(3) ?
C11 O2 C10 O1 -1.8(5) ?
C11 O2 C10 C3 179.2(3) ?
C4A C9A C1 C2 17.6(4) yes
N9 C9A C1 C2 -160.4(3) ?
O1 C10 C3 C4 8.8(5) yes
O2 C10 C3 C4 -172.3(3) yes
O1 C10 C3 C2 -118.6(4) yes
O2 C10 C3 C2 60.4(4) yes
C9A N9 C8A C8 -177.6(3) ?
C9A N9 C8A C5A 0.4(3) ?
N9 C9A C4A C5A -0.6(4) ?
C1 C9A C4A C5A -178.9(3) ?
N9 C9A C4A C4 177.7(3) ?
C1 C9A C4A C4 -0.6(5) yes
C9A C4A C4 C3 11.7(4) yes
C5A C4A C4 C3 -170.3(3) ?
C10 C3 C4 C4A -167.7(3) ?
C2 C3 C4 C4A -40.3(4) yes
C10 C3 C2 C1 -172.7(3) ?
C4 C3 C2 C1 60.3(4) yes
C9A C1 C2 C3 -46.1(4) yes
N9 C8A C5A C5 -179.7(3) ?
C8 C8A C5A C5 -1.5(5) ?
N9 C8A C5A C4A -0.7(3) ?
C8 C8A C5A C4A 177.4(3) ?
C9A C4A C5A C5 179.5(4) ?
C4 C4A C5A C5 1.3(6) ?
C9A C4A C5A C8A 0.8(4) ?
C4 C4A C5A C8A -177.4(3) ?
C8A C5A C5 C6 0.9(5) ?
C4A C5A C5 C6 -177.6(4) ?
C10 O2 C11 C12 178.5(3) ?
C5A C5 C6 C7 0.0(6) ?
C8 C7 C6 C5 -0.4(6) ?
N9 C8A C8 C7 178.8(3) ?
C5A C8A C8 C7 1.1(5) ?
C6 C7 C8 C8A -0.1(5) ?

loop_
_cod_related_entry_id
_cod_related_entry_database
_cod_related_entry_code
1 ChemSpider 248663
